data_7012233
loop_
_publ_author_name
'Dervisi, Athanasia'
'Jenkins, Robert L.'
'Malik, K. M. Abdul'
'Hursthouse, Michael B.'
'Coles, Simon'

_publ_section_title
;
 Synthesis of Ni(ii), Pd(ii) and Pt(ii) complexes containing chiral
 phosphino-thiol and -thioether ligands
;
_journal_issue 6
_journal_name_full 'Dalton Transactions'
_journal_page_first 1133
_journal_paper_doi 10.1039/b209142a
_journal_year 2003
_chemical_formula_sum 'C17 H21 Cl2 P Pd S'
_chemical_formula_weight 465.67
_chemical_name_systematic
;
?
;
_space_group_IT_number 14
_symmetry_cell_setting monoclinic
_symmetry_space_group_name_Hall '-P 2yn'
_symmetry_space_group_name_H-M 'P 1 21/n 1'
_atom_sites_solution_hydrogens geom
_atom_sites_solution_primary direct
_atom_sites_solution_secondary difmap
_audit_creation_method SHELXL-97
_cell_angle_alpha 90.00
_cell_angle_beta 95.49(3)
_cell_angle_gamma 90.00
_cell_formula_units_Z 4
_cell_length_a 8.8678(18)
_cell_length_b 15.492(3)
_cell_length_c 13.085(3)
_cell_measurement_reflns_used 19520
_cell_measurement_temperature 150(2)
_cell_measurement_theta_max 27.48
_cell_measurement_theta_min 1.00
_cell_volume 1789.4(7)
_computing_cell_refinement 'DENZO, COLLECT'
_computing_data_collection 'DENZO (Otwinowski & Minor, 1997) & Collect (Hooft, 1998)'
_computing_data_reduction 'DENZO, COLLECT'
_computing_structure_refinement 'SHELXL-97 (Sheldrick, 1997)'
_computing_structure_solution 'SHELXS-97 (Sheldrick, 1997)'
_diffrn_ambient_temperature 150(2)
_diffrn_detector_area_resol_mean 9.091
_diffrn_measured_fraction_theta_full 0.998
_diffrn_measured_fraction_theta_max 0.998
_diffrn_measurement_device_type 'Nonius KappaCCD Area Detector'
_diffrn_measurement_method '\f and \w scans'
_diffrn_radiation_monochromator graphite
_diffrn_radiation_source 'Nonius FR591 rotating anode'
_diffrn_radiation_type MoK\a
_diffrn_radiation_wavelength 0.71073
_diffrn_reflns_av_R_equivalents 0.0779
_diffrn_reflns_av_sigmaI/netI 0.0400
_diffrn_reflns_limit_h_max 11
_diffrn_reflns_limit_h_min -11
_diffrn_reflns_limit_k_max 20
_diffrn_reflns_limit_k_min -20
_diffrn_reflns_limit_l_max 16
_diffrn_reflns_limit_l_min -16
_diffrn_reflns_number 24775
_diffrn_reflns_theta_full 27.49
_diffrn_reflns_theta_max 27.49
_diffrn_reflns_theta_min 2.66
_diffrn_standards_decay_% 0
_exptl_absorpt_coefficient_mu 1.535
_exptl_absorpt_correction_T_max 0.8870
_exptl_absorpt_correction_T_min 0.7488
_exptl_absorpt_correction_type multi-scan
_exptl_absorpt_process_details 'SORTAV (Blessing, 1997)'
_exptl_crystal_colour yellow
_exptl_crystal_density_diffrn 1.729
_exptl_crystal_density_method 'not measured'
_exptl_crystal_description block
_exptl_crystal_F_000 936
_exptl_crystal_size_max 0.20
_exptl_crystal_size_mid 0.08
_exptl_crystal_size_min 0.08
_refine_diff_density_max 0.944
_refine_diff_density_min -1.561
_refine_diff_density_rms 0.153
_refine_ls_extinction_coef 0.0020(6)
_refine_ls_extinction_expression Fc^*^=kFc[1+0.001xFc^2^\l^3^/sin(2\q)]^-1/4^
_refine_ls_extinction_method SHELXL
_refine_ls_goodness_of_fit_ref 1.031
_refine_ls_hydrogen_treatment mixed
_refine_ls_matrix_type full
_refine_ls_number_parameters 202
_refine_ls_number_reflns 4094
_refine_ls_number_restraints 0
_refine_ls_restrained_S_all 1.031
_refine_ls_R_factor_all 0.0394
_refine_ls_R_factor_gt 0.0331
_refine_ls_shift/su_max 0.093
_refine_ls_shift/su_mean 0.002
_refine_ls_structure_factor_coef Fsqd
_refine_ls_weighting_details
;
calc w=1/[\s^2^(Fo^2^)+(0.0627P)^2^+0.3583P] where 
P=(Fo^2^+2Fc^2^)/3
;
_refine_ls_weighting_scheme calc
_refine_ls_wR_factor_gt 0.0882
_refine_ls_wR_factor_ref 0.0919
_reflns_number_gt 3669
_reflns_number_total 4094
_reflns_threshold_expression >2\s(I)
_cod_data_source_file b209142a.txt
_cod_data_source_block 9
_cod_depositor_comments
;
The following automatic conversions were performed:
'_symmetry_cell_setting' value 'Monoclinic' changed to 'monoclinic'
according to '/home/saulius/struct/CIF-dictionaries/cif_core.dic'
dictionary named 'cif_core.dic' version 2.4.1 from 2010-06-29.

Automatic conversion script
Id: cif_fix_enum 1527 2010-12-29 10:47:43Z saulius 

The following automatic conversions were performed:

'_exptl_absorpt_correction_type' tag value 'multi-scans' was replaced
with 'multi-scan' value.

Automatic conversion script
Id: cif_fix_values 1646 2011-03-28 12:23:43Z adriana 
;
_cod_original_cell_volume 1789.4(6)
_cod_original_sg_symbol_H-M P2(1)/n
_cod_database_code 7012233

loop_
_symmetry_equiv_pos_as_xyz
'x, y, z'
'-x+1/2, y+1/2, -z+1/2'
'-x, -y, -z'
'x-1/2, -y-1/2, z-1/2'

loop_
_atom_site_label
_atom_site_type_symbol
_atom_site_fract_x
_atom_site_fract_y
_atom_site_fract_z
_atom_site_U_iso_or_equiv
_atom_site_adp_type
_atom_site_occupancy
_atom_site_symmetry_multiplicity
_atom_site_calc_flag
_atom_site_refinement_flags
_atom_site_disorder_assembly
_atom_site_disorder_group
C1 C -0.2062(3) -0.10088(16) 0.14213(19) 0.0237(5) Uani 1 1 d . . .
H1 H -0.2103 -0.1097 0.2175 0.028 Uiso 1 1 calc R . .
C2 C -0.3043(3) -0.17059(17) 0.0841(2) 0.0272(6) Uani 1 1 d . . .
H2A H -0.2688 -0.2278 0.1100 0.033 Uiso 1 1 calc R . .
H2B H -0.4100 -0.1635 0.1011 0.033 Uiso 1 1 calc R . .
C3 C -0.3048(3) -0.1706(2) -0.0313(2) 0.0354(7) Uani 1 1 d . . .
H3A H -0.3429 -0.1150 -0.0587 0.053 Uiso 1 1 calc R . .
H3B H -0.3703 -0.2171 -0.0604 0.053 Uiso 1 1 calc R . .
H3C H -0.2014 -0.1796 -0.0498 0.053 Uiso 1 1 calc R . .
C4 C -0.2546(3) -0.00933(16) 0.1157(2) 0.0239(6) Uani 1 1 d . . .
H4A H -0.3610 -0.0003 0.1302 0.029 Uiso 1 1 calc R . .
H4B H -0.2471 0.0019 0.0419 0.029 Uiso 1 1 calc R . .
C5 C -0.1988(3) 0.07020(14) 0.32038(18) 0.0180(5) Uani 1 1 d . . .
C6 C -0.3548(3) 0.07367(16) 0.3288(2) 0.0236(5) Uani 1 1 d . . .
H6 H -0.4243 0.0713 0.2689 0.028 Uiso 1 1 calc R . .
C7 C -0.4075(3) 0.08058(17) 0.4249(2) 0.0275(6) Uani 1 1 d . . .
H7 H -0.5134 0.0815 0.4306 0.033 Uiso 1 1 calc R . .
C8 C -0.3072(3) 0.08619(18) 0.5126(2) 0.0290(6) Uani 1 1 d . . .
H8 H -0.3440 0.0915 0.5781 0.035 Uiso 1 1 calc R . .
C9 C -0.1528(3) 0.08393(18) 0.5040(2) 0.0285(6) Uani 1 1 d . . .
H9 H -0.0836 0.0882 0.5639 0.034 Uiso 1 1 calc R . .
C10 C -0.0980(3) 0.07546(16) 0.40843(19) 0.0228(5) Uani 1 1 d . . .
H10 H 0.0080 0.0733 0.4033 0.027 Uiso 1 1 calc R . .
C11 C -0.1653(3) 0.17037(15) 0.13958(17) 0.0176(5) Uani 1 1 d . . .
C12 C -0.2750(3) 0.18287(17) 0.0565(2) 0.0264(6) Uani 1 1 d . . .
H12 H -0.3287 0.1348 0.0261 0.032 Uiso 1 1 calc R . .
C13 C -0.3051(3) 0.26501(18) 0.0187(2) 0.0314(6) Uani 1 1 d . . .
H13 H -0.3797 0.2730 -0.0376 0.038 Uiso 1 1 calc R . .
C14 C -0.2279(3) 0.33589(17) 0.0622(2) 0.0258(5) Uani 1 1 d . . .
H14 H -0.2498 0.3922 0.0362 0.031 Uiso 1 1 calc R . .
C15 C -0.1184(3) 0.32378(16) 0.14374(19) 0.0219(5) Uani 1 1 d . . .
H15 H -0.0644 0.3720 0.1733 0.026 Uiso 1 1 calc R . .
C16 C -0.0872(3) 0.24188(16) 0.18253(18) 0.0203(5) Uani 1 1 d . . .
H16 H -0.0121 0.2343 0.2387 0.024 Uiso 1 1 calc R . .
C17 C 0.0499(4) -0.2014(2) 0.1909(3) 0.0507(9) Uani 1 1 d . . .
H17A H 0.0127 -0.1956 0.2587 0.076 Uiso 1 1 calc R . .
H17B H 0.1607 -0.2056 0.1987 0.076 Uiso 1 1 calc R . .
H17C H 0.0071 -0.2537 0.1573 0.076 Uiso 1 1 calc R . .
P1 P -0.12888(6) 0.06436(4) 0.19436(5) 0.01624(15) Uani 1 1 d . . .
S1 S -0.00685(7) -0.10807(4) 0.11345(5) 0.02293(16) Uani 1 1 d . . .
Cl1 Cl 0.34235(6) -0.05812(4) 0.17990(5) 0.02500(15) Uani 1 1 d . . .
Cl2 Cl 0.21998(6) 0.12283(4) 0.28283(5) 0.02428(15) Uani 1 1 d . . .
Pd1 Pd 0.104423(18) 0.008175(11) 0.194753(12) 0.01454(10) Uani 1 1 d . . .

loop_
_atom_site_aniso_label
_atom_site_aniso_U_11
_atom_site_aniso_U_22
_atom_site_aniso_U_33
_atom_site_aniso_U_23
_atom_site_aniso_U_13
_atom_site_aniso_U_12
C1 0.0250(13) 0.0219(13) 0.0245(13) -0.0006(10) 0.0038(10) 0.0003(10)
C2 0.0237(13) 0.0220(13) 0.0360(15) -0.0057(11) 0.0027(10) -0.0055(10)
C3 0.0389(16) 0.0356(16) 0.0312(15) 0.0003(12) 0.0006(12) -0.0128(12)
C4 0.0191(14) 0.0212(13) 0.0310(15) -0.0055(10) 0.0000(11) -0.0007(9)
C5 0.0199(11) 0.0108(11) 0.0241(12) 0.0026(9) 0.0057(9) 0.0014(8)
C6 0.0209(12) 0.0206(12) 0.0296(13) 0.0015(10) 0.0048(10) 0.0021(9)
C7 0.0243(13) 0.0270(14) 0.0326(14) 0.0066(11) 0.0100(10) 0.0021(10)
C8 0.0323(14) 0.0279(14) 0.0289(14) 0.0034(11) 0.0129(11) 0.0046(11)
C9 0.0337(14) 0.0284(14) 0.0233(13) 0.0011(11) 0.0024(10) 0.0026(11)
C10 0.0213(12) 0.0198(12) 0.0285(13) 0.0012(10) 0.0075(10) -0.0002(9)
C11 0.0175(11) 0.0188(12) 0.0173(11) -0.0022(9) 0.0058(8) 0.0011(9)
C12 0.0301(14) 0.0219(13) 0.0255(13) -0.0022(10) -0.0054(10) -0.0031(10)
C13 0.0364(15) 0.0308(15) 0.0253(13) 0.0072(11) -0.0049(11) 0.0007(11)
C14 0.0285(13) 0.0224(13) 0.0273(13) 0.0094(10) 0.0061(10) 0.0021(10)
C15 0.0210(12) 0.0173(12) 0.0281(13) -0.0008(10) 0.0071(9) -0.0022(9)
C16 0.0191(12) 0.0202(12) 0.0214(12) -0.0023(9) 0.0006(9) 0.0007(9)
C17 0.0446(19) 0.0184(15) 0.086(3) 0.0081(16) -0.0087(17) 0.0001(13)
P1 0.0148(3) 0.0126(3) 0.0214(3) -0.0029(2) 0.0021(2) 0.0001(2)
S1 0.0190(3) 0.0168(3) 0.0328(4) -0.0085(2) 0.0017(2) 0.0013(2)
Cl1 0.0167(3) 0.0259(3) 0.0320(3) -0.0058(2) 0.0004(2) 0.0053(2)
Cl2 0.0186(3) 0.0222(3) 0.0318(3) -0.0093(2) 0.0009(2) -0.0036(2)
Pd1 0.01338(14) 0.01363(13) 0.01663(14) -0.00096(6) 0.00154(8) 0.00024(6)

loop_
_atom_type_symbol
_atom_type_description
_atom_type_scat_dispersion_real
_atom_type_scat_dispersion_imag
_atom_type_scat_source
C C 0.0033 0.0016 'International Tables Vol C Tables 4.2.6.8 and 6.1.1.4'
H H 0.0000 0.0000 'International Tables Vol C Tables 4.2.6.8 and 6.1.1.4'
P P 0.1023 0.0942 'International Tables Vol C Tables 4.2.6.8 and 6.1.1.4'
S S 0.1246 0.1234 'International Tables Vol C Tables 4.2.6.8 and 6.1.1.4'
Cl Cl 0.1484 0.1585 'International Tables Vol C Tables 4.2.6.8 and 6.1.1.4'
Pd Pd -0.9988 1.0072 'International Tables Vol C Tables 4.2.6.8 and 6.1.1.4'

loop_
_geom_angle_atom_site_label_1
_geom_angle_atom_site_label_2
_geom_angle_atom_site_label_3
_geom_angle
_geom_angle_site_symmetry_1
_geom_angle_site_symmetry_3
_geom_angle_publ_flag
C4 C1 C2 114.3(2) . . ?
C4 C1 S1 105.44(17) . . ?
C2 C1 S1 111.35(17) . . ?
C3 C2 C1 116.1(2) . . ?
C1 C4 P1 108.13(18) . . ?
C10 C5 C6 119.6(2) . . ?
C10 C5 P1 120.39(17) . . ?
C6 C5 P1 119.93(19) . . ?
C7 C6 C5 119.7(2) . . ?
C8 C7 C6 120.7(2) . . ?
C7 C8 C9 119.5(2) . . ?
C8 C9 C10 120.6(3) . . ?
C9 C10 C5 119.9(2) . . ?
C16 C11 C12 118.9(2) . . ?
C16 C11 P1 119.88(18) . . ?
C12 C11 P1 121.16(18) . . ?
C13 C12 C11 120.1(2) . . ?
C12 C13 C14 120.8(2) . . ?
C15 C14 C13 119.4(2) . . ?
C14 C15 C16 120.5(2) . . ?
C15 C16 C11 120.4(2) . . ?
C11 P1 C5 104.51(10) . . ?
C11 P1 C4 105.45(11) . . ?
C5 P1 C4 107.27(12) . . ?
C11 P1 Pd1 118.88(8) . . ?
C5 P1 Pd1 114.30(8) . . ?
C4 P1 Pd1 105.64(9) . . ?
C17 S1 C1 98.90(15) . . ?
C17 S1 Pd1 106.66(12) . . ?
C1 S1 Pd1 103.82(8) . . ?
P1 Pd1 S1 86.98(3) . . ?
P1 Pd1 Cl2 93.89(3) . . ?
S1 Pd1 Cl2 177.75(2) . . ?
P1 Pd1 Cl1 174.37(2) . . ?
S1 Pd1 Cl1 88.18(3) . . ?
Cl2 Pd1 Cl1 91.05(3) . . ?

loop_
_geom_bond_atom_site_label_1
_geom_bond_atom_site_label_2
_geom_bond_distance
_geom_bond_site_symmetry_2
_geom_bond_publ_flag
C1 C4 1.512(4) . ?
C1 C2 1.541(4) . ?
C1 S1 1.846(3) . ?
C2 C3 1.510(4) . ?
C4 P1 1.840(3) . ?
C5 C10 1.391(3) . ?
C5 C6 1.399(3) . ?
C5 P1 1.819(2) . ?
C6 C7 1.386(4) . ?
C7 C8 1.386(4) . ?
C8 C9 1.385(4) . ?
C9 C10 1.390(4) . ?
C11 C16 1.396(3) . ?
C11 C12 1.401(3) . ?
C11 P1 1.809(2) . ?
C12 C13 1.382(4) . ?
C13 C14 1.387(4) . ?
C14 C15 1.385(4) . ?
C15 C16 1.385(3) . ?
C17 S1 1.810(3) . ?
P1 Pd1 2.2441(7) . ?
S1 Pd1 2.2688(7) . ?
Cl1 Pd1 2.3713(7) . ?
Cl2 Pd1 2.3037(7) . ?
